data_4121114
loop_
_publ_author_name
'Matthias Vogt'
'Alexander Nerush'
'Mark A. Iron'
'Gregory Leitus'
'Yael Diskin-Posner'
'Linda J. W. Shimon'
'Yehoshoa Ben-David'
'David Milstein'

_publ_section_title
;
 Activation of Nitriles by Metal Ligand Cooperation. Reversible Formation
 of Ketimido- and Enamido-Rhenium PNP Pincer Complexes and Relevance to
 Catalytic Design
;
_journal_name_full 'Journal of the American Chemical Society'
_journal_page_first 17004
_journal_page_last 17018
_journal_paper_doi 10.1021/ja4071859
_journal_volume 135
_journal_year 2013
_chemical_formula_moiety 'C34 H52 N2 O2 P2 Re, C F3 O3 S, 1.5(C6 H6)'
_chemical_formula_sum 'C44 H61 F3 N2 O5 P2 Re S'
_chemical_formula_weight 1035.15
_chemical_name_systematic
; 
 ? 
;
_space_group_IT_number 2
_symmetry_cell_setting triclinic
_symmetry_space_group_name_Hall '-P 1'
_symmetry_space_group_name_H-M 'P -1'
_atom_sites_solution_hydrogens geom
_atom_sites_solution_primary direct
_atom_sites_solution_secondary difmap
_audit_creation_method SHELXL-97
_cell_angle_alpha 88.76(3)
_cell_angle_beta 80.82(2)
_cell_angle_gamma 85.69(3)
_cell_formula_units_Z 2
_cell_length_a 9.6370(19)
_cell_length_b 12.321(3)
_cell_length_c 19.322(4)
_cell_measurement_reflns_used 55196
_cell_measurement_temperature 120(2)
_cell_measurement_theta_max 27.48
_cell_measurement_theta_min 2.1
_cell_volume 2258.3(9)
_computing_cell_refinement 'Bruker Apex2'
_computing_data_collection 'Bruker Apex2'
_computing_data_reduction 'Bruker Apex2'
_computing_molecular_graphics 'Bruker SHELXTL'
_computing_publication_material 'Bruker SHELXTL'
_computing_structure_refinement 'SHELXL-97 (Sheldrick, 1997)'
_computing_structure_solution 'SHELXS-97 (Sheldrick, 1990)'
_diffrn_ambient_temperature 120(2)
_diffrn_measured_fraction_theta_full 0.991
_diffrn_measured_fraction_theta_max 0.991
_diffrn_measurement_device_type 'Bruker KappaApexII CCD'
_diffrn_measurement_method 'phi and omega scans'
_diffrn_radiation_monochromator graphite
_diffrn_radiation_source 'fine-focus sealed tube'
_diffrn_radiation_type MoK\a
_diffrn_radiation_wavelength 0.71073
_diffrn_reflns_av_R_equivalents 0.0456
_diffrn_reflns_av_sigmaI/netI 0.0390
_diffrn_reflns_limit_h_max 12
_diffrn_reflns_limit_h_min -12
_diffrn_reflns_limit_k_max 15
_diffrn_reflns_limit_k_min -15
_diffrn_reflns_limit_l_max 25
_diffrn_reflns_limit_l_min -25
_diffrn_reflns_number 55196
_diffrn_reflns_theta_full 27.48
_diffrn_reflns_theta_max 27.48
_diffrn_reflns_theta_min 2.62
_exptl_absorpt_coefficient_mu 2.865
_exptl_absorpt_correction_T_max 0.9449
_exptl_absorpt_correction_T_min 0.6732
_exptl_absorpt_correction_type multi-scan
_exptl_absorpt_process_details 'Bruker Apex2'
_exptl_crystal_colour yellow
_exptl_crystal_density_diffrn 1.522
_exptl_crystal_description plate
_exptl_crystal_F_000 1054
_exptl_crystal_size_max 0.15
_exptl_crystal_size_mid 0.08
_exptl_crystal_size_min 0.02
_refine_diff_density_max 1.012
_refine_diff_density_min -0.956
_refine_diff_density_rms 0.091
_refine_ls_extinction_method none
_refine_ls_goodness_of_fit_ref 1.027
_refine_ls_hydrogen_treatment mixed
_refine_ls_matrix_type full
_refine_ls_number_parameters 540
_refine_ls_number_reflns 10274
_refine_ls_number_restraints 0
_refine_ls_restrained_S_all 1.027
_refine_ls_R_factor_all 0.0287
_refine_ls_R_factor_gt 0.0234
_refine_ls_shift/su_max 0.002
_refine_ls_shift/su_mean 0.000
_refine_ls_structure_factor_coef Fsqd
_refine_ls_weighting_details 'calc w=1/[\s^2^(Fo^2^)+(0.0195P)^2^+0.9508P] where P=(Fo^2^+2Fc^2^)/3'
_refine_ls_weighting_scheme calc
_refine_ls_wR_factor_gt 0.0472
_refine_ls_wR_factor_ref 0.0486
_reflns_number_gt 9356
_reflns_number_total 10274
_reflns_threshold_expression >2sigma(I)
_cod_data_source_file ja4071859_si_001_8.cif
_cod_data_source_block complex11
_cod_original_cell_volume 2258.3(8)
_cod_original_sg_symbol_Hall -P1
_cod_database_code 4121114

loop_
_symmetry_equiv_pos_as_xyz
'x, y, z'
'-x, -y, -z'

loop_
_atom_site_label
_atom_site_type_symbol
_atom_site_fract_x
_atom_site_fract_y
_atom_site_fract_z
_atom_site_U_iso_or_equiv
_atom_site_adp_type
_atom_site_occupancy
_atom_site_symmetry_multiplicity
_atom_site_calc_flag
_atom_site_refinement_flags
Re1 Re 0.439108(9) 0.812177(7) 0.173504(4) 0.01096(3) Uani 1 1 d .
P1 P 0.59210(6) 0.95783(5) 0.17523(3) 0.01238(12) Uani 1 1 d .
P2 P 0.34450(6) 0.64008(5) 0.20838(3) 0.01396(12) Uani 1 1 d .
O1 O 0.63171(18) 0.71896(15) 0.04353(9) 0.0240(4) Uani 1 1 d .
O2 O 0.21957(17) 0.89945(16) 0.08343(9) 0.0270(4) Uani 1 1 d .
N1 N 0.56306(19) 0.75601(15) 0.25352(9) 0.0132(4) Uani 1 1 d .
N2 N 0.3365(2) 0.90483(15) 0.26395(10) 0.0131(4) Uani 1 1 d .
H2 H 0.253(3) 0.912(2) 0.2798(13) 0.013(7) Uiso 1 1 d .
C7 C 0.5092(2) 0.57124(19) 0.23182(13) 0.0182(5) Uani 1 1 d .
H7A H 0.4862 0.5076 0.2625 0.022 Uiso 1 1 calc R
H7B H 0.5714 0.5449 0.1888 0.022 Uiso 1 1 calc R
C6 C 0.5843(2) 0.64905(19) 0.26918(12) 0.0158(5) Uani 1 1 d .
C5 C 0.6664(2) 0.6157(2) 0.31967(13) 0.0204(5) Uani 1 1 d .
H5 H 0.6841 0.5404 0.3292 0.025 Uiso 1 1 calc R
C4 C 0.7219(2) 0.6927(2) 0.35573(13) 0.0204(5) Uani 1 1 d .
H4 H 0.7799 0.6706 0.3897 0.024 Uiso 1 1 calc R
C3 C 0.6932(2) 0.8022(2) 0.34257(12) 0.0182(5) Uani 1 1 d .
H3 H 0.7280 0.8559 0.3685 0.022 Uiso 1 1 calc R
C2 C 0.6131(2) 0.83227(19) 0.29108(11) 0.0140(5) Uani 1 1 d .
C1 C 0.5660(2) 0.94876(18) 0.27471(11) 0.0135(5) Uani 1 1 d .
H1 H 0.6175 1.0034 0.2962 0.016 Uiso 1 1 calc R
C8 C 0.2119(2) 0.6342(2) 0.29134(12) 0.0183(5) Uani 1 1 d .
C9 C 0.0851(2) 0.7152(2) 0.28430(13) 0.0217(5) Uani 1 1 d .
H9A H 0.0319 0.7317 0.3309 0.033 Uiso 1 1 calc R
H9B H 0.0238 0.6831 0.2556 0.033 Uiso 1 1 calc R
H9C H 0.1188 0.7825 0.2618 0.033 Uiso 1 1 calc R
C10 C 0.2820(2) 0.6689(2) 0.35275(12) 0.0204(5) Uani 1 1 d .
H10A H 0.3231 0.7387 0.3414 0.031 Uiso 1 1 calc R
H10B H 0.3563 0.6135 0.3609 0.031 Uiso 1 1 calc R
H10C H 0.2111 0.6765 0.3951 0.031 Uiso 1 1 calc R
C11 C 0.1575(3) 0.5223(2) 0.31190(14) 0.0273(6) Uani 1 1 d .
H11A H 0.0955 0.5272 0.3573 0.041 Uiso 1 1 calc R
H11B H 0.2375 0.4695 0.3153 0.041 Uiso 1 1 calc R
H11C H 0.1049 0.4987 0.2762 0.041 Uiso 1 1 calc R
C12 C 0.2935(3) 0.54756(19) 0.14182(13) 0.0204(5) Uani 1 1 d .
C13 C 0.1399(3) 0.5773(2) 0.13295(14) 0.0253(6) Uani 1 1 d .
H13A H 0.1161 0.5346 0.0948 0.038 Uiso 1 1 calc R
H13B H 0.1278 0.6550 0.1217 0.038 Uiso 1 1 calc R
H13C H 0.0777 0.5613 0.1766 0.038 Uiso 1 1 calc R
C14 C 0.3157(3) 0.4267(2) 0.16075(16) 0.0326(7) Uani 1 1 d .
H14A H 0.2579 0.4118 0.2060 0.049 Uiso 1 1 calc R
H14B H 0.4153 0.4087 0.1640 0.049 Uiso 1 1 calc R
H14C H 0.2881 0.3823 0.1244 0.049 Uiso 1 1 calc R
C15 C 0.3843(3) 0.5649(2) 0.07043(14) 0.0314(6) Uani 1 1 d .
H15A H 0.3594 0.5149 0.0363 0.047 Uiso 1 1 calc R
H15B H 0.4840 0.5507 0.0746 0.047 Uiso 1 1 calc R
H15C H 0.3674 0.6401 0.0546 0.047 Uiso 1 1 calc R
C16 C 0.7904(2) 0.93358(19) 0.14950(12) 0.0159(5) Uani 1 1 d .
C17 C 0.8404(2) 0.8120(2) 0.15321(13) 0.0204(5) Uani 1 1 d .
H17A H 0.9423 0.8028 0.1374 0.031 Uiso 1 1 calc R
H17B H 0.7919 0.7703 0.1229 0.031 Uiso 1 1 calc R
H17C H 0.8186 0.7856 0.2017 0.031 Uiso 1 1 calc R
C18 C 0.8344(3) 0.9693(2) 0.07282(13) 0.0233(6) Uani 1 1 d .
H18A H 0.8151 1.0481 0.0685 0.035 Uiso 1 1 calc R
H18B H 0.7808 0.9320 0.0427 0.035 Uiso 1 1 calc R
H18C H 0.9354 0.9503 0.0584 0.035 Uiso 1 1 calc R
C19 C 0.8703(2) 0.9937(2) 0.19791(13) 0.0226(5) Uani 1 1 d .
H19A H 0.9714 0.9868 0.1797 0.034 Uiso 1 1 calc R
H19B H 0.8536 0.9618 0.2451 0.034 Uiso 1 1 calc R
H19C H 0.8367 1.0708 0.1998 0.034 Uiso 1 1 calc R
C20 C 0.5335(2) 1.09973(18) 0.14830(12) 0.0157(5) Uani 1 1 d .
C21 C 0.5185(3) 1.0967(2) 0.07041(12) 0.0226(5) Uani 1 1 d .
H21A H 0.4803 1.1680 0.0558 0.034 Uiso 1 1 calc R
H21B H 0.4545 1.0412 0.0634 0.034 Uiso 1 1 calc R
H21C H 0.6111 1.0789 0.0423 0.034 Uiso 1 1 calc R
C22 C 0.3864(2) 1.13277(19) 0.18861(13) 0.0202(5) Uani 1 1 d .
H22A H 0.3485 1.1998 0.1681 0.030 Uiso 1 1 calc R
H22B H 0.3931 1.1450 0.2379 0.030 Uiso 1 1 calc R
H22C H 0.3238 1.0745 0.1856 0.030 Uiso 1 1 calc R
C23 C 0.6310(3) 1.1876(2) 0.16073(13) 0.0225(5) Uani 1 1 d .
H23A H 0.7227 1.1738 0.1309 0.034 Uiso 1 1 calc R
H23B H 0.6438 1.1859 0.2101 0.034 Uiso 1 1 calc R
H23C H 0.5889 1.2593 0.1492 0.034 Uiso 1 1 calc R
C24 C 0.5562(2) 0.74985(19) 0.09312(13) 0.0184(5) Uani 1 1 d .
C25 C 0.3057(2) 0.86605(19) 0.11596(12) 0.0169(5) Uani 1 1 d .
C26 C 0.4084(2) 0.95913(18) 0.29963(11) 0.0139(5) Uani 1 1 d .
C27 C 0.3487(2) 1.0259(2) 0.36364(12) 0.0183(5) Uani 1 1 d .
H27 H 0.3781 1.1015 0.3540 0.022 Uiso 1 1 calc R
C28 C 0.4129(3) 0.9830(2) 0.42759(13) 0.0247(6) Uani 1 1 d .
H28A H 0.3994 0.9052 0.4341 0.037 Uiso 1 1 calc R
H28B H 0.3665 1.0226 0.4695 0.037 Uiso 1 1 calc R
H28C H 0.5139 0.9940 0.4200 0.037 Uiso 1 1 calc R
C29 C 0.1885(2) 1.0331(2) 0.37708(12) 0.0195(5) Uani 1 1 d .
C30 C 0.1126(3) 1.1243(2) 0.35591(14) 0.0277(6) Uani 1 1 d .
H30 H 0.1611 1.1832 0.3337 0.033 Uiso 1 1 calc R
C31 C -0.0346(3) 1.1305(2) 0.36690(14) 0.0311(6) Uani 1 1 d .
H31 H -0.0858 1.1932 0.3518 0.037 Uiso 1 1 calc R
C32 C -0.1052(3) 1.0460(2) 0.39949(14) 0.0299(6) Uani 1 1 d .
H32 H -0.2053 1.0506 0.4073 0.036 Uiso 1 1 calc R
C33 C -0.0316(3) 0.9548(2) 0.42090(14) 0.0265(6) Uani 1 1 d .
H33 H -0.0809 0.8963 0.4432 0.032 Uiso 1 1 calc R
C34 C 0.1146(3) 0.9481(2) 0.40986(13) 0.0233(5) Uani 1 1 d .
H34 H 0.1649 0.8850 0.4248 0.028 Uiso 1 1 calc R
S1 S 0.58139(7) 0.28867(5) 0.35983(3) 0.02383(14) Uani 1 1 d .
F1 F 0.4858(2) 0.40297(16) 0.47157(11) 0.0646(6) Uani 1 1 d .
F2 F 0.41795(19) 0.24136(15) 0.47662(9) 0.0468(5) Uani 1 1 d .
F3 F 0.6304(2) 0.26757(17) 0.48848(9) 0.0570(5) Uani 1 1 d .
C35 C 0.5265(3) 0.3009(2) 0.45331(15) 0.0341(7) Uani 1 1 d .
O5 O 0.6998(2) 0.35443(16) 0.34736(11) 0.0425(5) Uani 1 1 d .
O6 O 0.61675(18) 0.17405(14) 0.35128(9) 0.0273(4) Uani 1 1 d .
O7 O 0.4595(2) 0.3295(2) 0.33136(12) 0.0527(6) Uani 1 1 d .
C36 C 0.1368(3) 0.5004(3) 0.51296(15) 0.0411(8) Uani 1 1 d .
H36 H 0.2309 0.5003 0.5218 0.049 Uiso 1 1 calc R
C37 C 0.0908(3) 0.4079(3) 0.48622(16) 0.0431(8) Uani 1 1 d .
H37 H 0.1531 0.3446 0.4768 0.052 Uiso 1 1 calc R
C38 C 0.0473(3) 0.5910(3) 0.52651(15) 0.0423(8) Uani 1 1 d .
H38 H 0.0794 0.6539 0.5448 0.051 Uiso 1 1 calc R
C39 C 1.0210(3) 0.2542(3) 0.1618(2) 0.0460(9) Uani 1 1 d .
H39 H 1.0682 0.2050 0.1903 0.055 Uiso 1 1 calc R
C40 C 0.9248(3) 0.3293(3) 0.19236(16) 0.0398(8) Uani 1 1 d .
H40 H 0.9040 0.3323 0.2421 0.048 Uiso 1 1 calc R
C41 C 0.8568(3) 0.4012(3) 0.1530(3) 0.0589(11) Uani 1 1 d .
H41 H 0.7888 0.4549 0.1747 0.071 Uiso 1 1 calc R
C42 C 0.8891(5) 0.3950(4) 0.0777(3) 0.0762(16) Uani 1 1 d .
H42 H 0.8444 0.4441 0.0481 0.091 Uiso 1 1 calc R
C43 C 0.9893(5) 0.3135(4) 0.0507(2) 0.0682(13) Uani 1 1 d .
H43 H 1.0130 0.3054 0.0013 0.082 Uiso 1 1 calc R
C44 C 1.0522(4) 0.2466(4) 0.0927(2) 0.0627(11) Uani 1 1 d .
H44 H 1.1211 0.1921 0.0728 0.075 Uiso 1 1 calc R

loop_
_atom_site_aniso_label
_atom_site_aniso_U_11
_atom_site_aniso_U_22
_atom_site_aniso_U_33
_atom_site_aniso_U_23
_atom_site_aniso_U_13
_atom_site_aniso_U_12
Re1 0.01047(5) 0.01096(5) 0.01161(5) 0.00070(3) -0.00236(3) -0.00077(3)
P1 0.0118(3) 0.0121(3) 0.0133(3) 0.0018(2) -0.0023(2) -0.0008(2)
P2 0.0124(3) 0.0117(3) 0.0180(3) 0.0001(2) -0.0032(2) -0.0010(2)
O1 0.0209(9) 0.0309(10) 0.0179(9) -0.0073(8) 0.0034(8) 0.0017(8)
O2 0.0188(9) 0.0398(11) 0.0237(10) 0.0063(8) -0.0101(8) 0.0026(8)
N1 0.0109(9) 0.0141(10) 0.0141(10) 0.0017(7) -0.0009(8) -0.0015(7)
N2 0.0101(10) 0.0133(10) 0.0151(10) 0.0001(8) -0.0001(8) 0.0008(8)
C7 0.0141(12) 0.0128(12) 0.0270(13) 0.0017(10) -0.0026(10) 0.0013(9)
C6 0.0097(11) 0.0149(12) 0.0216(12) 0.0040(9) -0.0004(9) 0.0015(9)
C5 0.0149(12) 0.0190(13) 0.0271(14) 0.0088(10) -0.0043(10) 0.0003(10)
C4 0.0139(12) 0.0271(14) 0.0204(13) 0.0089(10) -0.0053(10) -0.0006(10)
C3 0.0138(12) 0.0248(13) 0.0168(12) 0.0021(10) -0.0040(10) -0.0030(10)
C2 0.0099(11) 0.0182(12) 0.0134(11) 0.0020(9) -0.0002(9) -0.0021(9)
C1 0.0128(11) 0.0144(12) 0.0143(11) 0.0004(9) -0.0043(9) -0.0024(9)
C8 0.0139(12) 0.0215(13) 0.0189(12) 0.0036(10) -0.0002(10) -0.0025(10)
C9 0.0145(12) 0.0280(14) 0.0216(13) -0.0018(10) -0.0007(10) 0.0002(10)
C10 0.0174(12) 0.0260(14) 0.0174(12) 0.0034(10) -0.0006(10) -0.0033(10)
C11 0.0273(14) 0.0257(15) 0.0303(15) 0.0077(11) -0.0053(12) -0.0109(11)
C12 0.0211(13) 0.0147(12) 0.0268(13) -0.0051(10) -0.0064(11) -0.0039(10)
C13 0.0222(13) 0.0259(14) 0.0303(15) -0.0051(11) -0.0108(11) -0.0033(11)
C14 0.0332(16) 0.0170(14) 0.0504(18) -0.0067(12) -0.0142(14) -0.0013(11)
C15 0.0325(16) 0.0341(17) 0.0277(15) -0.0167(12) -0.0012(12) -0.0070(13)
C16 0.0091(11) 0.0180(12) 0.0202(12) 0.0005(9) -0.0009(9) -0.0021(9)
C17 0.0130(12) 0.0214(13) 0.0254(13) 0.0010(10) -0.0005(10) 0.0021(10)
C18 0.0207(13) 0.0262(14) 0.0210(13) 0.0036(11) 0.0013(10) 0.0009(11)
C19 0.0143(12) 0.0257(14) 0.0285(14) 0.0008(11) -0.0052(10) -0.0020(10)
C20 0.0189(12) 0.0113(11) 0.0169(12) 0.0033(9) -0.0035(9) 0.0005(9)
C21 0.0271(14) 0.0218(14) 0.0190(13) 0.0060(10) -0.0055(11) -0.0001(11)
C22 0.0198(13) 0.0127(12) 0.0269(14) 0.0024(10) -0.0025(10) 0.0031(10)
C23 0.0244(13) 0.0152(13) 0.0287(14) 0.0020(10) -0.0054(11) -0.0039(10)
C24 0.0168(12) 0.0183(13) 0.0221(13) 0.0023(10) -0.0092(11) -0.0029(10)
C25 0.0184(12) 0.0174(12) 0.0138(11) -0.0002(9) 0.0007(10) -0.0009(10)
C26 0.0161(12) 0.0115(11) 0.0143(11) 0.0030(9) -0.0039(9) -0.0003(9)
C27 0.0174(12) 0.0207(13) 0.0171(12) -0.0042(10) -0.0031(10) -0.0020(10)
C28 0.0229(13) 0.0324(15) 0.0196(13) -0.0020(11) -0.0054(11) -0.0019(11)
C29 0.0197(13) 0.0250(14) 0.0136(12) -0.0080(10) -0.0019(10) -0.0006(10)
C30 0.0271(15) 0.0281(15) 0.0263(14) -0.0005(11) -0.0010(11) 0.0013(12)
C31 0.0250(15) 0.0384(17) 0.0288(15) -0.0030(12) -0.0057(12) 0.0095(12)
C32 0.0177(13) 0.0469(18) 0.0250(14) -0.0115(13) -0.0029(11) 0.0014(12)
C33 0.0218(14) 0.0317(15) 0.0255(14) -0.0081(11) 0.0001(11) -0.0053(11)
C34 0.0225(13) 0.0273(14) 0.0196(13) -0.0057(10) -0.0021(10) 0.0007(11)
S1 0.0278(4) 0.0174(3) 0.0250(3) 0.0018(3) -0.0024(3) 0.0023(3)
F1 0.0856(16) 0.0339(11) 0.0654(14) -0.0296(10) 0.0195(11) -0.0055(10)
F2 0.0488(11) 0.0444(11) 0.0414(10) -0.0044(8) 0.0159(8) -0.0148(9)
F3 0.0735(14) 0.0689(14) 0.0372(10) 0.0017(9) -0.0291(10) -0.0179(11)
C35 0.0398(17) 0.0274(16) 0.0336(16) -0.0064(12) 0.0010(14) -0.0063(13)
O5 0.0468(13) 0.0204(11) 0.0540(14) -0.0002(9) 0.0146(10) -0.0096(9)
O6 0.0284(10) 0.0184(10) 0.0351(11) -0.0052(8) -0.0040(8) -0.0019(8)
O7 0.0515(14) 0.0573(16) 0.0493(14) 0.0090(12) -0.0203(11) 0.0202(12)
C36 0.0310(16) 0.063(2) 0.0314(16) 0.0209(16) -0.0094(13) -0.0154(16)
C37 0.0426(19) 0.054(2) 0.0314(17) 0.0192(15) -0.0051(14) -0.0031(16)
C38 0.0465(19) 0.055(2) 0.0276(16) 0.0151(15) -0.0070(14) -0.0187(17)
C39 0.0323(18) 0.043(2) 0.067(2) 0.0049(17) -0.0135(17) -0.0154(15)
C40 0.0296(17) 0.057(2) 0.0346(17) -0.0007(15) -0.0009(14) -0.0216(16)
C41 0.0182(16) 0.043(2) 0.115(4) -0.026(2) -0.0022(19) -0.0068(14)
C42 0.069(3) 0.072(3) 0.107(4) 0.047(3) -0.064(3) -0.040(2)
C43 0.072(3) 0.104(4) 0.035(2) -0.010(2) -0.008(2) -0.041(3)
C44 0.045(2) 0.069(3) 0.074(3) -0.033(2) 0.000(2) -0.012(2)

loop_
_atom_type_symbol
_atom_type_description
_atom_type_scat_dispersion_real
_atom_type_scat_dispersion_imag
_atom_type_scat_source
C C 0.0033 0.0016 'International Tables Vol C Tables 4.2.6.8 and 6.1.1.4'
H H 0.0000 0.0000 'International Tables Vol C Tables 4.2.6.8 and 6.1.1.4'
N N 0.0061 0.0033 'International Tables Vol C Tables 4.2.6.8 and 6.1.1.4'
O O 0.0106 0.0060 'International Tables Vol C Tables 4.2.6.8 and 6.1.1.4'
F F 0.0171 0.0103 'International Tables Vol C Tables 4.2.6.8 and 6.1.1.4'
P P 0.1023 0.0942 'International Tables Vol C Tables 4.2.6.8 and 6.1.1.4'
S S 0.1246 0.1234 'International Tables Vol C Tables 4.2.6.8 and 6.1.1.4'
Re Re -1.0185 7.2310 'International Tables Vol C Tables 4.2.6.8 and 6.1.1.4'

loop_
_geom_angle_atom_site_label_1
_geom_angle_atom_site_label_2
_geom_angle_atom_site_label_3
_geom_angle
_geom_angle_site_symmetry_1
_geom_angle_site_symmetry_3
C25 Re1 C24 89.83(10) . .
C25 Re1 N2 93.61(9) . .
C24 Re1 N2 169.11(8) . .
C25 Re1 N1 170.50(8) . .
C24 Re1 N1 99.30(9) . .
N2 Re1 N1 77.91(7) . .
C25 Re1 P1 104.54(7) . .
C24 Re1 P1 91.48(7) . .
N2 Re1 P1 77.66(6) . .
N1 Re1 P1 78.04(5) . .
C25 Re1 P2 99.29(7) . .
C24 Re1 P2 92.09(7) . .
N2 Re1 P2 97.55(6) . .
N1 Re1 P2 77.88(5) . .
P1 Re1 P2 155.91(2) . .
C20 P1 C16 109.73(11) . .
C20 P1 C1 108.90(11) . .
C16 P1 C1 103.11(10) . .
C20 P1 Re1 119.84(8) . .
C16 P1 Re1 121.08(8) . .
C1 P1 Re1 89.65(7) . .
C7 P2 C12 104.04(11) . .
C7 P2 C8 104.60(11) . .
C12 P2 C8 108.72(11) . .
C7 P2 Re1 96.83(8) . .
C12 P2 Re1 120.90(8) . .
C8 P2 Re1 118.37(8) . .
C6 N1 C2 120.00(19) . .
C6 N1 Re1 121.94(15) . .
C2 N1 Re1 117.95(14) . .
C26 N2 Re1 120.73(16) . .
C26 N2 H2 111.0(18) . .
Re1 N2 H2 128.3(18) . .
C6 C7 P2 110.12(16) . .
C6 C7 H7A 109.6 . .
P2 C7 H7A 109.6 . .
C6 C7 H7B 109.6 . .
P2 C7 H7B 109.6 . .
H7A C7 H7B 108.2 . .
N1 C6 C5 120.5(2) . .
N1 C6 C7 116.52(19) . .
C5 C6 C7 122.9(2) . .
C4 C5 C6 119.4(2) . .
C4 C5 H5 120.3 . .
C6 C5 H5 120.3 . .
C5 C4 C3 120.0(2) . .
C5 C4 H4 120.0 . .
C3 C4 H4 120.0 . .
C2 C3 C4 118.9(2) . .
C2 C3 H3 120.5 . .
C4 C3 H3 120.5 . .
N1 C2 C3 121.0(2) . .
N1 C2 C1 114.66(18) . .
C3 C2 C1 124.3(2) . .
C2 C1 C26 105.35(17) . .
C2 C1 P1 104.98(16) . .
C26 C1 P1 106.60(14) . .
C2 C1 H1 113.1 . .
C26 C1 H1 113.1 . .
P1 C1 H1 113.1 . .
C11 C8 C10 105.90(19) . .
C11 C8 C9 108.67(19) . .
C10 C8 C9 109.0(2) . .
C11 C8 P2 116.21(18) . .
C10 C8 P2 108.21(15) . .
C9 C8 P2 108.69(16) . .
C8 C9 H9A 109.5 . .
C8 C9 H9B 109.5 . .
H9A C9 H9B 109.5 . .
C8 C9 H9C 109.5 . .
H9A C9 H9C 109.5 . .
H9B C9 H9C 109.5 . .
C8 C10 H10A 109.5 . .
C8 C10 H10B 109.5 . .
H10A C10 H10B 109.5 . .
C8 C10 H10C 109.5 . .
H10A C10 H10C 109.5 . .
H10B C10 H10C 109.5 . .
C8 C11 H11A 109.5 . .
C8 C11 H11B 109.5 . .
H11A C11 H11B 109.5 . .
C8 C11 H11C 109.5 . .
H11A C11 H11C 109.5 . .
H11B C11 H11C 109.5 . .
C15 C12 C14 106.8(2) . .
C15 C12 C13 107.1(2) . .
C14 C12 C13 110.9(2) . .
C15 C12 P2 109.79(16) . .
C14 C12 P2 112.81(18) . .
C13 C12 P2 109.30(17) . .
C12 C13 H13A 109.5 . .
C12 C13 H13B 109.5 . .
H13A C13 H13B 109.5 . .
C12 C13 H13C 109.5 . .
H13A C13 H13C 109.5 . .
H13B C13 H13C 109.5 . .
C12 C14 H14A 109.5 . .
C12 C14 H14B 109.5 . .
H14A C14 H14B 109.5 . .
C12 C14 H14C 109.5 . .
H14A C14 H14C 109.5 . .
H14B C14 H14C 109.5 . .
C12 C15 H15A 109.5 . .
C12 C15 H15B 109.5 . .
H15A C15 H15B 109.5 . .
C12 C15 H15C 109.5 . .
H15A C15 H15C 109.5 . .
H15B C15 H15C 109.5 . .
C19 C16 C18 110.27(19) . .
C19 C16 C17 106.69(19) . .
C18 C16 C17 106.0(2) . .
C19 C16 P1 111.79(17) . .
C18 C16 P1 109.77(16) . .
C17 C16 P1 112.16(15) . .
C16 C17 H17A 109.5 . .
C16 C17 H17B 109.5 . .
H17A C17 H17B 109.5 . .
C16 C17 H17C 109.5 . .
H17A C17 H17C 109.5 . .
H17B C17 H17C 109.5 . .
C16 C18 H18A 109.5 . .
C16 C18 H18B 109.5 . .
H18A C18 H18B 109.5 . .
C16 C18 H18C 109.5 . .
H18A C18 H18C 109.5 . .
H18B C18 H18C 109.5 . .
C16 C19 H19A 109.5 . .
C16 C19 H19B 109.5 . .
H19A C19 H19B 109.5 . .
C16 C19 H19C 109.5 . .
H19A C19 H19C 109.5 . .
H19B C19 H19C 109.5 . .
C23 C20 C22 107.5(2) . .
C23 C20 C21 110.36(19) . .
C22 C20 C21 106.61(19) . .
C23 C20 P1 114.80(16) . .
C22 C20 P1 109.70(15) . .
C21 C20 P1 107.55(16) . .
C20 C21 H21A 109.5 . .
C20 C21 H21B 109.5 . .
H21A C21 H21B 109.5 . .
C20 C21 H21C 109.5 . .
H21A C21 H21C 109.5 . .
H21B C21 H21C 109.5 . .
C20 C22 H22A 109.5 . .
C20 C22 H22B 109.5 . .
H22A C22 H22B 109.5 . .
C20 C22 H22C 109.5 . .
H22A C22 H22C 109.5 . .
H22B C22 H22C 109.5 . .
C20 C23 H23A 109.5 . .
C20 C23 H23B 109.5 . .
H23A C23 H23B 109.5 . .
C20 C23 H23C 109.5 . .
H23A C23 H23C 109.5 . .
H23B C23 H23C 109.5 . .
O1 C24 Re1 175.1(2) . .
O2 C25 Re1 176.9(2) . .
N2 C26 C27 125.4(2) . .
N2 C26 C1 114.6(2) . .
C27 C26 C1 119.95(19) . .
C26 C27 C29 112.02(19) . .
C26 C27 C28 110.6(2) . .
C29 C27 C28 112.6(2) . .
C26 C27 H27 107.1 . .
C29 C27 H27 107.1 . .
C28 C27 H27 107.1 . .
C27 C28 H28A 109.5 . .
C27 C28 H28B 109.5 . .
H28A C28 H28B 109.5 . .
C27 C28 H28C 109.5 . .
H28A C28 H28C 109.5 . .
H28B C28 H28C 109.5 . .
C30 C29 C34 118.5(2) . .
C30 C29 C27 120.3(2) . .
C34 C29 C27 121.2(2) . .
C29 C30 C31 120.6(3) . .
C29 C30 H30 119.7 . .
C31 C30 H30 119.7 . .
C32 C31 C30 119.9(3) . .
C32 C31 H31 120.0 . .
C30 C31 H31 120.0 . .
C31 C32 C33 120.3(2) . .
C31 C32 H32 119.9 . .
C33 C32 H32 119.9 . .
C32 C33 C34 120.0(3) . .
C32 C33 H33 120.0 . .
C34 C33 H33 120.0 . .
C33 C34 C29 120.7(2) . .
C33 C34 H34 119.6 . .
C29 C34 H34 119.6 . .
O7 S1 O6 114.98(13) . .
O7 S1 O5 115.93(14) . .
O6 S1 O5 114.53(12) . .
O7 S1 C35 103.54(14) . .
O6 S1 C35 102.82(13) . .
O5 S1 C35 102.42(13) . .
F1 C35 F3 107.5(2) . .
F1 C35 F2 106.8(2) . .
F3 C35 F2 107.0(2) . .
F1 C35 S1 111.7(2) . .
F3 C35 S1 111.5(2) . .
F2 C35 S1 112.1(2) . .
C38 C36 C37 120.3(3) . .
C38 C36 H36 119.9 . .
C37 C36 H36 119.9 . .
C38 C37 C36 119.3(3) 2_566 .
C38 C37 H37 120.3 2_566 .
C36 C37 H37 120.3 . .
C36 C38 C37 120.4(3) . 2_566
C36 C38 H38 119.8 . .
C37 C38 H38 119.8 2_566 .
C44 C39 C40 121.7(4) . .
C44 C39 H39 119.2 . .
C40 C39 H39 119.2 . .
C39 C40 C41 120.4(3) . .
C39 C40 H40 119.8 . .
C41 C40 H40 119.8 . .
C40 C41 C42 119.1(4) . .
C40 C41 H41 120.5 . .
C42 C41 H41 120.5 . .
C43 C42 C41 116.4(3) . .
C43 C42 H42 121.8 . .
C41 C42 H42 121.8 . .
C44 C43 C42 121.1(4) . .
C44 C43 H43 119.5 . .
C42 C43 H43 119.5 . .
C39 C44 C43 121.4(4) . .
C39 C44 H44 119.3 . .
C43 C44 H44 119.3 . .

loop_
_geom_bond_atom_site_label_1
_geom_bond_atom_site_label_2
_geom_bond_distance
_geom_bond_site_symmetry_2
Re1 C25 1.904(2) .
Re1 C24 1.907(3) .
Re1 N2 2.168(2) .
Re1 N1 2.1714(18) .
Re1 P1 2.4107(9) .
Re1 P2 2.4113(9) .
P1 C20 1.885(2) .
P1 C16 1.899(2) .
P1 C1 1.900(2) .
P2 C7 1.858(2) .
P2 C12 1.882(2) .
P2 C8 1.887(2) .
O1 C24 1.159(3) .
O2 C25 1.165(3) .
N1 C6 1.354(3) .
N1 C2 1.360(3) .
N2 C26 1.282(3) .
N2 H2 0.81(3) .
C7 C6 1.505(3) .
C7 H7A 0.9900 .
C7 H7B 0.9900 .
C6 C5 1.388(3) .
C5 C4 1.377(4) .
C5 H5 0.9500 .
C4 C3 1.383(3) .
C4 H4 0.9500 .
C3 C2 1.382(3) .
C3 H3 0.9500 .
C2 C1 1.515(3) .
C1 C26 1.515(3) .
C1 H1 1.0000 .
C8 C11 1.534(3) .
C8 C10 1.539(3) .
C8 C9 1.541(3) .
C9 H9A 0.9800 .
C9 H9B 0.9800 .
C9 H9C 0.9800 .
C10 H10A 0.9800 .
C10 H10B 0.9800 .
C10 H10C 0.9800 .
C11 H11A 0.9800 .
C11 H11B 0.9800 .
C11 H11C 0.9800 .
C12 C15 1.531(4) .
C12 C14 1.533(4) .
C12 C13 1.534(3) .
C13 H13A 0.9800 .
C13 H13B 0.9800 .
C13 H13C 0.9800 .
C14 H14A 0.9800 .
C14 H14B 0.9800 .
C14 H14C 0.9800 .
C15 H15A 0.9800 .
C15 H15B 0.9800 .
C15 H15C 0.9800 .
C16 C19 1.536(3) .
C16 C18 1.539(3) .
C16 C17 1.543(3) .
C17 H17A 0.9800 .
C17 H17B 0.9800 .
C17 H17C 0.9800 .
C18 H18A 0.9800 .
C18 H18B 0.9800 .
C18 H18C 0.9800 .
C19 H19A 0.9800 .
C19 H19B 0.9800 .
C19 H19C 0.9800 .
C20 C23 1.533(3) .
C20 C22 1.535(3) .
C20 C21 1.536(3) .
C21 H21A 0.9800 .
C21 H21B 0.9800 .
C21 H21C 0.9800 .
C22 H22A 0.9800 .
C22 H22B 0.9800 .
C22 H22C 0.9800 .
C23 H23A 0.9800 .
C23 H23B 0.9800 .
C23 H23C 0.9800 .
C26 C27 1.511(3) .
C27 C29 1.521(3) .
C27 C28 1.535(3) .
C27 H27 1.0000 .
C28 H28A 0.9800 .
C28 H28B 0.9800 .
C28 H28C 0.9800 .
C29 C30 1.384(4) .
C29 C34 1.394(3) .
C30 C31 1.397(4) .
C30 H30 0.9500 .
C31 C32 1.373(4) .
C31 H31 0.9500 .
C32 C33 1.375(4) .
C32 H32 0.9500 .
C33 C34 1.388(3) .
C33 H33 0.9500 .
C34 H34 0.9500 .
S1 O7 1.429(2) .
S1 O6 1.4344(19) .
S1 O5 1.435(2) .
S1 C35 1.805(3) .
F1 C35 1.327(3) .
F2 C35 1.336(3) .
F3 C35 1.333(4) .
C36 C38 1.362(5) .
C36 C37 1.392(5) .
C36 H36 0.9500 .
C37 C38 1.390(4) 2_566
C37 H37 0.9500 .
C38 C37 1.390(4) 2_566
C38 H38 0.9500 .
C39 C44 1.325(5) .
C39 C40 1.335(5) .
C39 H39 0.9500 .
C40 C41 1.355(5) .
C40 H40 0.9500 .
C41 C42 1.441(6) .
C41 H41 0.9500 .
C42 C43 1.389(6) .
C42 H42 0.9500 .
C43 C44 1.326(6) .
C43 H43 0.9500 .
C44 H44 0.9500 .

loop_
_geom_torsion_atom_site_label_1
_geom_torsion_atom_site_label_2
_geom_torsion_atom_site_label_3
_geom_torsion_atom_site_label_4
_geom_torsion
_geom_torsion_site_symmetry_4
C25 Re1 P1 C20 17.51(11) .
C24 Re1 P1 C20 107.71(11) .
N2 Re1 P1 C20 -73.05(10) .
N1 Re1 P1 C20 -153.09(10) .
P2 Re1 P1 C20 -153.83(9) .
C25 Re1 P1 C16 -125.64(11) .
C24 Re1 P1 C16 -35.44(11) .
N2 Re1 P1 C16 143.80(10) .
N1 Re1 P1 C16 63.76(10) .
P2 Re1 P1 C16 63.01(10) .
C25 Re1 P1 C1 129.22(10) .
C24 Re1 P1 C1 -140.57(10) .
N2 Re1 P1 C1 38.66(9) .
N1 Re1 P1 C1 -41.38(9) .
P2 Re1 P1 C1 -42.12(9) .
C25 Re1 P2 C7 158.47(11) .
C24 Re1 P2 C7 68.30(11) .
N2 Re1 P2 C7 -106.60(10) .
N1 Re1 P2 C7 -30.76(10) .
P1 Re1 P2 C7 -30.02(10) .
C25 Re1 P2 C12 47.59(12) .
C24 Re1 P2 C12 -42.58(12) .
N2 Re1 P2 C12 142.52(11) .
N1 Re1 P2 C12 -141.64(11) .
P1 Re1 P2 C12 -140.90(10) .
C25 Re1 P2 C8 -90.85(11) .
C24 Re1 P2 C8 178.98(11) .
N2 Re1 P2 C8 4.08(10) .
N1 Re1 P2 C8 79.92(10) .
P1 Re1 P2 C8 80.66(10) .
C24 Re1 N1 C6 -65.02(18) .
N2 Re1 N1 C6 125.69(18) .
P1 Re1 N1 C6 -154.56(17) .
P2 Re1 N1 C6 25.13(16) .
C24 Re1 N1 C2 118.78(17) .
N2 Re1 N1 C2 -50.51(16) .
P1 Re1 N1 C2 29.23(15) .
P2 Re1 N1 C2 -151.08(16) .
C25 Re1 N2 C26 -133.23(18) .
C24 Re1 N2 C26 -25.1(5) .
N1 Re1 N2 C26 51.08(17) .
P1 Re1 N2 C26 -29.12(16) .
P2 Re1 N2 C26 126.90(16) .
C12 P2 C7 C6 164.52(16) .
C8 P2 C7 C6 -81.47(18) .
Re1 P2 C7 C6 40.25(16) .
C2 N1 C6 C5 -5.1(3) .
Re1 N1 C6 C5 178.73(17) .
C2 N1 C6 C7 172.0(2) .
Re1 N1 C6 C7 -4.1(3) .
P2 C7 C6 N1 -27.9(3) .
P2 C7 C6 C5 149.2(2) .
N1 C6 C5 C4 2.5(3) .
C7 C6 C5 C4 -174.5(2) .
C6 C5 C4 C3 1.4(4) .
C5 C4 C3 C2 -2.5(4) .
C6 N1 C2 C3 4.0(3) .
Re1 N1 C2 C3 -179.71(16) .
C6 N1 C2 C1 -172.35(19) .
Re1 N1 C2 C1 3.9(2) .
C4 C3 C2 N1 -0.2(3) .
C4 C3 C2 C1 175.8(2) .
N1 C2 C1 C26 66.5(2) .
C3 C2 C1 C26 -109.7(2) .
N1 C2 C1 P1 -45.8(2) .
C3 C2 C1 P1 138.0(2) .
C20 P1 C1 C2 178.98(14) .
C16 P1 C1 C2 -64.52(16) .
Re1 P1 C1 C2 57.39(13) .
C20 P1 C1 C26 67.54(17) .
C16 P1 C1 C26 -175.97(15) .
Re1 P1 C1 C26 -54.05(14) .
C7 P2 C8 C11 -72.47(19) .
C12 P2 C8 C11 38.2(2) .
Re1 P2 C8 C11 -178.75(14) .
C7 P2 C8 C10 46.45(19) .
C12 P2 C8 C10 157.11(16) .
Re1 P2 C8 C10 -59.84(18) .
C7 P2 C8 C9 164.63(16) .
C12 P2 C8 C9 -84.71(18) .
Re1 P2 C8 C9 58.35(18) .
C7 P2 C12 C15 -78.3(2) .
C8 P2 C12 C15 170.65(17) .
Re1 P2 C12 C15 28.7(2) .
C7 P2 C12 C14 40.7(2) .
C8 P2 C12 C14 -70.3(2) .
Re1 P2 C12 C14 147.74(16) .
C7 P2 C12 C13 164.54(17) .
C8 P2 C12 C13 53.50(19) .
Re1 P2 C12 C13 -88.45(17) .
C20 P1 C16 C19 74.30(18) .
C1 P1 C16 C19 -41.61(18) .
Re1 P1 C16 C19 -139.25(14) .
C20 P1 C16 C18 -48.39(19) .
C1 P1 C16 C18 -164.30(16) .
Re1 P1 C16 C18 98.06(16) .
C20 P1 C16 C17 -165.92(16) .
C1 P1 C16 C17 78.18(18) .
Re1 P1 C16 C17 -19.47(19) .
C16 P1 C20 C23 -40.7(2) .
C1 P1 C20 C23 71.47(19) .
Re1 P1 C20 C23 172.36(14) .
C16 P1 C20 C22 -161.88(16) .
C1 P1 C20 C22 -49.71(18) .
Re1 P1 C20 C22 51.19(18) .
C16 P1 C20 C21 82.54(17) .
C1 P1 C20 C21 -165.29(15) .
Re1 P1 C20 C21 -64.40(17) .
Re1 N2 C26 C27 -179.61(16) .
Re1 N2 C26 C1 -2.1(3) .
C2 C1 C26 N2 -68.4(2) .
P1 C1 C26 N2 42.8(2) .
C2 C1 C26 C27 109.2(2) .
P1 C1 C26 C27 -139.59(18) .
N2 C26 C27 C29 -6.8(3) .
C1 C26 C27 C29 175.86(19) .
N2 C26 C27 C28 119.7(2) .
C1 C26 C27 C28 -57.7(3) .
C26 C27 C29 C30 -99.1(3) .
C28 C27 C29 C30 135.5(2) .
C26 C27 C29 C34 80.0(3) .
C28 C27 C29 C34 -45.4(3) .
C34 C29 C30 C31 -0.3(4) .
C27 C29 C30 C31 178.8(2) .
C29 C30 C31 C32 0.5(4) .
C30 C31 C32 C33 -0.5(4) .
C31 C32 C33 C34 0.3(4) .
C32 C33 C34 C29 -0.1(4) .
C30 C29 C34 C33 0.1(4) .
C27 C29 C34 C33 -179.0(2) .
O7 S1 C35 F1 -58.5(2) .
O6 S1 C35 F1 -178.5(2) .
O5 S1 C35 F1 62.4(2) .
O7 S1 C35 F3 -178.9(2) .
O6 S1 C35 F3 61.1(2) .
O5 S1 C35 F3 -58.0(2) .
O7 S1 C35 F2 61.3(2) .
O6 S1 C35 F2 -58.8(2) .
O5 S1 C35 F2 -177.8(2) .
C38 C36 C37 C38 0.0(5) 2_566
C37 C36 C38 C37 0.0(5) 2_566
C44 C39 C40 C41 -0.6(5) .
C39 C40 C41 C42 0.4(5) .
C40 C41 C42 C43 0.4(5) .
C41 C42 C43 C44 -1.0(6) .
C40 C39 C44 C43 0.1(5) .
C42 C43 C44 C39 0.8(6) .
